data_4061374
_journal_name_full Organometallics
_journal_paper_doi 10.1021/om0342659
_journal_year 2004
_chemical_formula_sum 'C29 H27 O17 P Pt3 Ru4'
_chemical_formula_weight 1668.03
_space_group_IT_number 2
_symmetry_cell_setting triclinic
_symmetry_space_group_name_Hall '-P 1'
_symmetry_space_group_name_H-M 'P -1'
_cell_angle_alpha 97.7180(10)
_cell_angle_beta 96.1070(10)
_cell_angle_gamma 111.6970(10)
_cell_formula_units_Z 2
_cell_length_a 10.4091(5)
_cell_length_b 11.4151(5)
_cell_length_c 19.0923(9)
_cell_measurement_temperature 293(2)
_cell_volume 2058.53(17)
_diffrn_ambient_temperature 293(2)
_exptl_crystal_density_diffrn 2.691
_cod_depositor_comments
;
The following automatic conversions were performed:
'_symmetry_cell_setting' value 'Triclinic' changed to 'triclinic'
according to '/home/saulius/struct/CIF-dictionaries/cif_core.dic'
dictionary named 'cif_core.dic' version 2.4.1 from 2010-06-29.

Automatic conversion script
Id: cif_fix_enum 1527 2010-12-29 10:47:43Z saulius 
;
_cod_database_code 4061374

loop_
_symmetry_equiv_pos_as_xyz
'x, y, z'
'-x, -y, -z'

loop_
_atom_site_label
_atom_site_type_symbol
_atom_site_fract_x
_atom_site_fract_y
_atom_site_fract_z
_atom_site_U_iso_or_equiv
_atom_site_adp_type
_atom_site_occupancy
_atom_site_symmetry_multiplicity
_atom_site_calc_flag
_atom_site_refinement_flags
_atom_site_disorder_assembly
_atom_site_disorder_group
Pt1 Pt 0.618726(17) 0.484617(16) 0.256477(9) 0.02038(5) Uani 1 1 d . . .
Pt2 Pt 0.756105(17) 0.705320(16) 0.349849(9) 0.01964(5) Uani 1 1 d . . .
Pt3 Pt 0.883301(18) 0.660358(16) 0.232248(9) 0.01926(5) Uani 1 1 d . . .
Ru1 Ru 0.78331(4) 0.40147(4) 0.18823(2) 0.02325(9) Uani 1 1 d . . .
Ru2 Ru 0.87457(4) 0.50253(3) 0.333316(19) 0.01946(8) Uani 1 1 d . . .
Ru3 Ru 0.47135(4) 0.58121(4) 0.35497(2) 0.02199(9) Uani 1 1 d . . .
Ru4 Ru 0.61764(4) 0.85226(4) 0.39268(2) 0.02689(9) Uani 1 1 d . . .
P1 P 0.95372(13) 0.78584(12) 0.14731(7) 0.0239(3) Uani 1 1 d . . .
O10 O 0.3838(4) 0.3356(4) 0.1355(2) 0.0561(12) Uani 1 1 d . . .
O11 O 1.0399(4) 0.3499(4) 0.1558(2) 0.0486(11) Uani 1 1 d . . .
O12 O 0.6480(5) 0.1384(4) 0.2223(3) 0.0638(13) Uani 1 1 d . . .
O13 O 0.6200(4) 0.3014(4) 0.0349(2) 0.0536(11) Uani 1 1 d . . .
O20 O 1.0177(4) 0.9234(4) 0.4262(2) 0.0479(10) Uani 1 1 d . . .
O21 O 1.0461(4) 0.3384(4) 0.3346(2) 0.0438(10) Uani 1 1 d . . .
O22 O 0.9844(4) 0.6394(4) 0.49038(19) 0.0390(9) Uani 1 1 d . . .
O23 O 0.6296(4) 0.2946(4) 0.3791(2) 0.0422(10) Uani 1 1 d . . .
O24 O 1.1539(3) 0.6896(4) 0.30181(19) 0.0356(9) Uani 1 1 d . . .
O31 O 0.6556(3) 0.5624(3) 0.48617(19) 0.0343(8) Uani 1 1 d . . .
O32 O 0.3246(4) 0.2904(3) 0.3214(2) 0.0430(10) Uani 1 1 d . . .
O33 O 0.3266(4) 0.5896(4) 0.2066(2) 0.0430(10) Uani 1 1 d . . .
O34 O 0.2578(4) 0.6221(4) 0.4434(2) 0.0406(9) Uani 1 1 d . . .
O41 O 0.7051(5) 0.8359(4) 0.5496(2) 0.0603(12) Uani 1 1 d . . .
O42 O 0.5415(4) 0.8571(4) 0.2343(2) 0.0428(9) Uani 1 1 d . . .
O43 O 0.3737(4) 0.9247(4) 0.4262(3) 0.0690(15) Uani 1 1 d . . .
O44 O 0.8345(5) 1.1260(4) 0.4090(3) 0.0687(14) Uani 1 1 d . . .
C10 C 0.4740(5) 0.3927(5) 0.1818(3) 0.0340(12) Uani 1 1 d . . .
C11 C 0.9450(6) 0.3724(5) 0.1674(3) 0.0334(12) Uani 1 1 d . . .
C12 C 0.7003(6) 0.2381(5) 0.2095(3) 0.0389(13) Uani 1 1 d . . .
C13 C 0.6830(5) 0.3471(5) 0.0910(3) 0.0355(12) Uani 1 1 d . . .
C20 C 0.9192(5) 0.8428(5) 0.3943(3) 0.0273(11) Uani 1 1 d . . .
C21 C 0.9811(5) 0.3986(4) 0.3344(3) 0.0273(11) Uani 1 1 d . . .
C22 C 0.9419(5) 0.5934(5) 0.4317(3) 0.0260(11) Uani 1 1 d . . .
C23 C 0.7132(5) 0.3721(5) 0.3592(3) 0.0273(11) Uani 1 1 d . . .
C24 C 1.0343(5) 0.6365(4) 0.2967(2) 0.0236(10) Uani 1 1 d . . .
C31 C 0.5957(5) 0.5772(5) 0.4367(3) 0.0272(11) Uani 1 1 d . . .
C32 C 0.3827(5) 0.3986(5) 0.3326(3) 0.0279(11) Uani 1 1 d . . .
C33 C 0.3835(5) 0.5923(5) 0.2616(3) 0.0299(11) Uani 1 1 d . . .
C34 C 0.3355(5) 0.6087(5) 0.4096(3) 0.0312(12) Uani 1 1 d . . .
C41 C 0.6725(6) 0.8379(5) 0.4921(3) 0.0393(13) Uani 1 1 d . . .
C42 C 0.5687(5) 0.8478(5) 0.2917(3) 0.0331(12) Uani 1 1 d . . .
C43 C 0.4658(6) 0.8986(5) 0.4139(3) 0.0466(15) Uani 1 1 d . . .
C44 C 0.7570(6) 1.0246(5) 0.4050(3) 0.0409(14) Uani 1 1 d . . .
C51 C 1.1019(6) 0.7697(5) 0.1014(3) 0.0362(13) Uani 1 1 d . . .
C52 C 1.2430(5) 0.8348(6) 0.1534(3) 0.0455(15) Uani 1 1 d . . .
H52A H 1.3133 0.8125 0.1331 0.068 Uiso 1 1 calc R . .
H52B H 1.2327 0.8061 0.1983 0.068 Uiso 1 1 calc R . .
H52C H 1.2708 0.9262 0.1612 0.068 Uiso 1 1 calc R . .
C53 C 1.0770(7) 0.6265(6) 0.0844(3) 0.0485(16) Uani 1 1 d . . .
H53A H 0.9923 0.5809 0.0502 0.073 Uiso 1 1 calc R . .
H53B H 1.0683 0.5919 0.1277 0.073 Uiso 1 1 calc R . .
H53C H 1.1547 0.6173 0.0649 0.073 Uiso 1 1 calc R . .
C54 C 1.1176(7) 0.8264(6) 0.0330(3) 0.0492(16) Uani 1 1 d . . .
H54A H 1.2015 0.8257 0.0167 0.074 Uiso 1 1 calc R . .
H54B H 1.1233 0.9130 0.0429 0.074 Uiso 1 1 calc R . .
H54C H 1.0378 0.7759 -0.0035 0.074 Uiso 1 1 calc R . .
C55 C 0.7944(5) 0.7479(5) 0.0759(3) 0.0356(13) Uani 1 1 d . . .
C56 C 0.7695(7) 0.6268(6) 0.0219(3) 0.0545(17) Uani 1 1 d . . .
H56A H 0.7702 0.5596 0.0471 0.082 Uiso 1 1 calc R . .
H56B H 0.8425 0.6446 -0.0067 0.082 Uiso 1 1 calc R . .
H56C H 0.6803 0.6001 -0.0085 0.082 Uiso 1 1 calc R . .
C57 C 0.8007(6) 0.8548(6) 0.0338(3) 0.0474(15) Uani 1 1 d . . .
H57A H 0.8830 0.8774 0.0117 0.071 Uiso 1 1 calc R . .
H57B H 0.8045 0.9288 0.0659 0.071 Uiso 1 1 calc R . .
H57C H 0.7187 0.8252 -0.0025 0.071 Uiso 1 1 calc R . .
C58 C 0.6654(6) 0.7159(6) 0.1129(3) 0.0485(16) Uani 1 1 d . . .
H58A H 0.5823 0.6883 0.0775 0.073 Uiso 1 1 calc R . .
H58B H 0.6728 0.7909 0.1454 0.073 Uiso 1 1 calc R . .
H58C H 0.6602 0.6486 0.1391 0.073 Uiso 1 1 calc R . .
C59 C 1.0155(5) 0.9582(5) 0.1972(3) 0.0305(11) Uani 1 1 d . . .
C60 C 1.0879(6) 1.0636(5) 0.1551(3) 0.0429(14) Uani 1 1 d . . .
H60A H 1.1098 1.1465 0.1838 0.064 Uiso 1 1 calc R . .
H60B H 1.0262 1.0532 0.1115 0.064 Uiso 1 1 calc R . .
H60C H 1.1728 1.0567 0.1438 0.064 Uiso 1 1 calc R . .
C61 C 0.8898(5) 0.9810(5) 0.2214(3) 0.0365(13) Uani 1 1 d . . .
H61A H 0.8420 0.9155 0.2471 0.055 Uiso 1 1 calc R . .
H61B H 0.8265 0.9783 0.1802 0.055 Uiso 1 1 calc R . .
H61C H 0.9218 1.0636 0.2522 0.055 Uiso 1 1 calc R . .
C62 C 1.1167(5) 0.9768(5) 0.2664(3) 0.0378(13) Uani 1 1 d . . .
H62A H 1.1308 1.0559 0.2970 0.057 Uiso 1 1 calc R . .
H62B H 1.2050 0.9794 0.2546 0.057 Uiso 1 1 calc R . .
H62C H 1.0776 0.9067 0.2907 0.057 Uiso 1 1 calc R . .

loop_
_atom_site_aniso_label
_atom_site_aniso_U_11
_atom_site_aniso_U_22
_atom_site_aniso_U_33
_atom_site_aniso_U_23
_atom_site_aniso_U_13
_atom_site_aniso_U_12
Pt1 0.01896(9) 0.01957(9) 0.02065(10) 0.00149(7) 0.00082(7) 0.00675(7)
Pt2 0.01900(9) 0.01842(9) 0.02048(10) 0.00166(7) 0.00401(7) 0.00662(7)
Pt3 0.02239(9) 0.01912(9) 0.01720(9) 0.00438(7) 0.00271(7) 0.00900(7)
Ru1 0.0278(2) 0.02006(19) 0.0223(2) 0.00051(16) 0.00326(16) 0.01127(16)
Ru2 0.02010(18) 0.02042(19) 0.01964(19) 0.00627(15) 0.00267(15) 0.00926(15)
Ru3 0.01818(18) 0.0222(2) 0.0261(2) 0.00536(16) 0.00495(15) 0.00780(16)
Ru4 0.0278(2) 0.0216(2) 0.0314(2) -0.00051(17) 0.00538(17) 0.01165(17)
P1 0.0311(7) 0.0245(6) 0.0198(6) 0.0069(5) 0.0055(5) 0.0136(6)
O10 0.037(2) 0.074(3) 0.038(2) -0.013(2) -0.0125(19) 0.013(2)
O11 0.044(2) 0.051(3) 0.067(3) 0.014(2) 0.024(2) 0.031(2)
O12 0.078(3) 0.028(2) 0.086(4) 0.019(2) 0.023(3) 0.016(2)
O13 0.059(3) 0.062(3) 0.029(2) -0.008(2) -0.009(2) 0.022(2)
O20 0.034(2) 0.040(2) 0.047(2) -0.008(2) 0.0011(19) -0.0023(19)
O21 0.042(2) 0.043(2) 0.058(3) 0.014(2) 0.007(2) 0.029(2)
O22 0.044(2) 0.049(2) 0.022(2) -0.0007(17) -0.0005(17) 0.0198(19)
O23 0.033(2) 0.035(2) 0.057(3) 0.023(2) 0.0099(19) 0.0057(18)
O24 0.0201(18) 0.050(2) 0.040(2) 0.0219(18) 0.0052(16) 0.0120(17)
O31 0.0258(18) 0.046(2) 0.035(2) 0.0167(18) 0.0067(16) 0.0143(17)
O32 0.040(2) 0.025(2) 0.057(3) 0.0060(18) 0.0088(19) 0.0037(17)
O33 0.047(2) 0.046(2) 0.040(2) 0.0075(19) -0.0041(19) 0.025(2)
O34 0.033(2) 0.062(3) 0.042(2) 0.017(2) 0.0174(18) 0.030(2)
O41 0.089(3) 0.048(3) 0.034(3) 0.005(2) 0.006(2) 0.018(3)
O42 0.043(2) 0.046(2) 0.039(2) 0.0143(19) 0.0047(19) 0.0152(19)
O43 0.052(3) 0.064(3) 0.093(4) -0.019(3) 0.007(3) 0.038(3)
O44 0.073(3) 0.033(3) 0.075(3) 0.001(2) 0.000(3) -0.002(2)
C10 0.029(3) 0.044(3) 0.025(3) -0.002(2) 0.000(2) 0.015(3)
C11 0.045(3) 0.027(3) 0.030(3) 0.004(2) 0.009(2) 0.015(2)
C12 0.045(3) 0.033(3) 0.043(3) 0.003(3) 0.009(3) 0.019(3)
C13 0.039(3) 0.035(3) 0.035(3) 0.002(2) 0.010(3) 0.017(3)
C20 0.028(3) 0.029(3) 0.024(3) 0.002(2) 0.010(2) 0.009(2)
C21 0.027(3) 0.023(3) 0.030(3) 0.007(2) 0.003(2) 0.008(2)
C22 0.024(2) 0.027(3) 0.030(3) 0.007(2) 0.005(2) 0.012(2)
C23 0.029(3) 0.024(3) 0.031(3) 0.007(2) 0.002(2) 0.014(2)
C24 0.029(3) 0.028(3) 0.022(2) 0.010(2) 0.006(2) 0.018(2)
C31 0.024(2) 0.028(3) 0.032(3) 0.010(2) 0.010(2) 0.010(2)
C32 0.026(2) 0.026(3) 0.035(3) 0.010(2) 0.008(2) 0.011(2)
C33 0.027(3) 0.022(3) 0.041(3) 0.008(2) 0.006(2) 0.010(2)
C34 0.023(2) 0.040(3) 0.035(3) 0.014(2) 0.006(2) 0.014(2)
C41 0.048(3) 0.032(3) 0.038(4) 0.001(3) 0.012(3) 0.017(3)
C42 0.027(3) 0.026(3) 0.046(4) 0.004(2) 0.008(2) 0.010(2)
C43 0.046(3) 0.036(3) 0.055(4) -0.011(3) 0.009(3) 0.020(3)
C44 0.047(3) 0.031(3) 0.044(4) 0.002(3) 0.006(3) 0.015(3)
C51 0.048(3) 0.041(3) 0.034(3) 0.017(3) 0.021(3) 0.026(3)
C52 0.036(3) 0.058(4) 0.059(4) 0.030(3) 0.022(3) 0.027(3)
C53 0.067(4) 0.056(4) 0.044(4) 0.018(3) 0.028(3) 0.040(3)
C54 0.072(4) 0.059(4) 0.039(3) 0.026(3) 0.033(3) 0.038(4)
C55 0.037(3) 0.037(3) 0.028(3) 0.011(2) -0.009(2) 0.011(3)
C56 0.075(5) 0.046(4) 0.033(3) 0.007(3) -0.010(3) 0.018(3)
C57 0.061(4) 0.054(4) 0.034(3) 0.020(3) -0.002(3) 0.029(3)
C58 0.037(3) 0.054(4) 0.044(4) 0.016(3) -0.013(3) 0.009(3)
C59 0.039(3) 0.022(3) 0.029(3) 0.006(2) 0.008(2) 0.010(2)
C60 0.056(4) 0.030(3) 0.047(4) 0.021(3) 0.016(3) 0.015(3)
C61 0.048(3) 0.029(3) 0.039(3) 0.007(2) 0.015(3) 0.021(3)
C62 0.043(3) 0.024(3) 0.034(3) 0.009(2) 0.004(3) -0.001(2)

loop_
_geom_bond_atom_site_label_1
_geom_bond_atom_site_label_2
_geom_bond_distance
_geom_bond_site_symmetry_2
_geom_bond_publ_flag
Pt1 C10 1.838(5) . ?
Pt1 Ru1 2.6228(4) . ?
Pt1 Pt2 2.6753(3) . ?
Pt1 Ru2 2.8234(4) . ?
Pt1 Pt3 2.8737(3) . ?
Pt1 Ru3 2.9004(4) . ?
Pt2 C20 1.852(5) . ?
Pt2 Ru4 2.6888(4) . ?
Pt2 Ru3 2.7921(4) . ?
Pt2 Pt3 2.8077(3) . ?
Pt2 Ru2 2.9959(4) . ?
Pt3 C24 2.013(4) . ?
Pt3 P1 2.3063(12) . ?
Pt3 Ru1 2.7195(4) . ?
Pt3 Ru2 2.7977(4) . ?
Ru1 C12 1.864(6) . ?
Ru1 C11 1.903(5) . ?
Ru1 C13 1.929(6) . ?
Ru1 Ru2 2.7709(5) . ?
Ru2 C21 1.900(5) . ?
Ru2 C22 1.938(5) . ?
Ru2 C23 1.951(5) . ?
Ru2 C24 2.061(5) . ?
Ru3 C32 1.906(5) . ?
Ru3 C34 1.933(5) . ?
Ru3 C31 1.935(5) . ?
Ru3 C33 1.956(5) . ?
Ru3 Ru4 2.8452(5) . ?
Ru4 C43 1.908(6) . ?
Ru4 C44 1.929(6) . ?
Ru4 C42 1.931(6) . ?
Ru4 C41 1.969(6) . ?
P1 C55 1.904(5) . ?
P1 C59 1.904(5) . ?
P1 C51 1.907(5) . ?
O10 C10 1.141(6) . ?
O11 C11 1.143(6) . ?
O12 C12 1.138(6) . ?
O13 C13 1.139(6) . ?
O20 C20 1.135(6) . ?
O21 C21 1.130(5) . ?
O22 C22 1.136(6) . ?
O23 C23 1.130(6) . ?
O24 C24 1.152(5) . ?
O31 C31 1.142(6) . ?
O32 C32 1.134(6) . ?
O33 C33 1.140(6) . ?
O34 C34 1.128(6) . ?
O41 C41 1.121(7) . ?
O42 C42 1.131(6) . ?
O43 C43 1.141(6) . ?
O44 C44 1.127(6) . ?
C51 C54 1.531(7) . ?
C51 C53 1.540(7) . ?
C51 C52 1.543(8) . ?
C55 C56 1.529(8) . ?
C55 C58 1.531(8) . ?
C55 C57 1.535(7) . ?
C59 C61 1.530(7) . ?
C59 C62 1.537(7) . ?
C59 C60 1.543(7) . ?
